data_7100005
loop_
_publ_author_name
'Kurmoo, Mohamedally'
'Kumagai, Hitoshi'
'Chapman, Karena W.'
'Kepert, Cameron J.'

_publ_section_title
;
Reversible ferromagnetic-antiferromagnetic transformation upon
dehydration-hydration of the nanoporous coordination framework,
[Co3(OH)2(C4O4)2] 3H2O
;
_journal_name_full 'Chemical Communications'
_journal_paper_doi 10.1039/b500614g
_journal_year 2005
_chemical_formula_moiety 'C8 H2 Co3 O10, H6 O3'
_chemical_formula_sum 'C8 H8 Co3 O13'
_chemical_formula_weight 488.94
_chemical_name_common 'cobalt squarate hydroxide hydrate'
_space_group_IT_number 12
_symmetry_cell_setting monoclinic
_symmetry_space_group_name_Hall '-C 2y'
_symmetry_space_group_name_H-M 'C 1 2/m 1'
_cell_angle_alpha 90.00
_cell_angle_beta 90.533(2)
_cell_angle_gamma 90.00
_cell_formula_units_Z 2
_cell_length_a 9.2966(10)
_cell_length_b 12.8636(13)
_cell_length_c 5.4998(6)
_cell_measurement_temperature 150(2)
_cell_volume 657.68(12)
_diffrn_ambient_temperature 150(2)
_exptl_crystal_density_diffrn 2.469
_cod_original_sg_symbol_H-M 'C 2/m'
_cod_database_code 7100005

loop_
_symmetry_equiv_pos_as_xyz
'x, y, z'
'-x, y, -z'
'x+1/2, y+1/2, z'
'-x+1/2, y+1/2, -z'
'-x, -y, -z'
'x, -y, z'
'-x+1/2, -y+1/2, -z'
'x+1/2, -y+1/2, z'

loop_
_atom_site_label
_atom_site_type_symbol
_atom_site_fract_x
_atom_site_fract_y
_atom_site_fract_z
_atom_site_U_iso_or_equiv
_atom_site_adp_type
_atom_site_occupancy
_atom_site_symmetry_multiplicity
_atom_site_calc_flag
_atom_site_refinement_flags
_atom_site_disorder_assembly
_atom_site_disorder_group
Co1 Co 0.5000 0.5000 0.5000 0.00583(17) Uani 1 4 d S . .
Co2 Co 0.5000 0.37986(4) 0.0000 0.00655(15) Uani 1 2 d S . .
O1 O 0.3807(2) 0.26264(15) 0.1508(3) 0.0112(4) Uani 1 1 d . . .
O11 O 0.3979(3) 0.5000 0.1739(5) 0.0082(5) Uani 1 2 d S . .
H11 H 0.318(6) 0.5000 0.156(9) 0.010 Uiso 1 2 d S . .
C1 C 0.3098(3) 0.2575(2) 0.3415(4) 0.0093(5) Uani 1 1 d . . .
O2 O 0.3688(2) 0.38810(14) 0.6715(3) 0.0091(4) Uani 1 1 d . . .
C2 C 0.3039(3) 0.3121(2) 0.5754(4) 0.0080(5) Uani 1 1 d . . .
O21 O 0.1083(6) 0.4393(4) 0.0999(10) 0.0365(12) Uiso 0.50 1 d PG . .
H21A H 0.0659 0.4386 0.2397 0.044 Uiso 0.50 1 d PG . .
H21B H 0.1030 0.3818 0.0185 0.044 Uiso 0.50 1 d PG . .
O31 O 0.0739(10) 0.5000 0.5785(17) 0.053(2) Uiso 0.50 2 d SP . .

loop_
_atom_site_aniso_label
_atom_site_aniso_U_11
_atom_site_aniso_U_22
_atom_site_aniso_U_33
_atom_site_aniso_U_23
_atom_site_aniso_U_13
_atom_site_aniso_U_12
Co1 0.0073(3) 0.0055(3) 0.0047(3) 0.000 0.0005(2) 0.000
Co2 0.0092(3) 0.0051(2) 0.0054(2) 0.000 0.00145(17) 0.000
O1 0.0148(10) 0.0104(9) 0.0085(8) -0.0011(7) 0.0044(7) -0.0027(7)
O11 0.0051(12) 0.0112(13) 0.0083(12) 0.000 -0.0009(9) 0.000
C1 0.0100(12) 0.0077(12) 0.0103(11) -0.0001(9) -0.0011(9) 0.0001(10)
O2 0.0110(9) 0.0080(9) 0.0082(8) -0.0003(7) -0.0001(7) -0.0032(7)
C2 0.0086(11) 0.0085(11) 0.0069(11) 0.0009(9) 0.0002(9) -0.0001(9)

loop_
_geom_bond_atom_site_label_1
_geom_bond_atom_site_label_2
_geom_bond_distance
_geom_bond_site_symmetry_2
_geom_bond_publ_flag
Co1 O11 2.021(3) 5_666 ?
Co1 O11 2.021(3) . ?
Co1 O2 2.1144(18) 2_656 ?
Co1 O2 2.1144(18) . ?
Co1 O2 2.1144(18) 6_565 ?
Co1 O2 2.1144(18) 5_666 ?
Co2 O1 2.0514(19) 2_655 ?
Co2 O1 2.0514(19) . ?
Co2 O11 2.0545(18) . ?
Co2 O11 2.0545(18) 5_665 ?
Co2 O2 2.1731(18) 1_554 ?
Co2 O2 2.1731(18) 2_656 ?
O1 C1 1.246(3) . ?
O11 Co2 2.0545(18) 5_665 ?
O11 H11 0.74(5) . ?
C1 C2 1.462(3) 7_556 ?
C1 C2 1.467(3) . ?
O2 C2 1.262(3) . ?
O2 Co2 2.1731(18) 1_556 ?
C2 C1 1.462(3) 7_556 ?
O21 O21 1.561(11) 6_565 ?
O21 H21A 0.8674 . ?
O21 H21B 0.8661 . ?
O31 O31 1.616(19) 5_566 ?
